data_2221287
loop_
_publ_author_name
'K\?il\?i\,c, I\,s\?in'
'A\(gar, Erbil'
'Er\,sahin, Ferda'
'I\,s\?ik, \,Samil'

_publ_section_title
;
 2-[(4-Methoxyphenyl)iminomethyl]-4-nitrophenol
;
_journal_coeditor_code BT2883
_journal_issue 4
_journal_name_full 'Acta Crystallographica Section E'
_journal_page_first o737
_journal_paper_doi 10.1107/S1600536809008150
_journal_volume 65
_journal_year 2009
_chemical_formula_iupac 'C14 H12 N2 O4'
_chemical_formula_moiety 'C14 H12 N2 O4'
_chemical_formula_sum 'C14 H12 N2 O4'
_chemical_formula_weight 272.26
_chemical_name_systematic
;
2-[(4-Methoxyphenyl)iminomethyl]-4-nitrophenol
;
_space_group_IT_number 14
_symmetry_cell_setting monoclinic
_symmetry_space_group_name_Hall '-P 2ybc'
_symmetry_space_group_name_H-M 'P 1 21/c 1'
_atom_sites_solution_hydrogens geom
_atom_sites_solution_primary direct
_atom_sites_solution_secondary difmap
_audit_creation_method SHELXL-97
_cell_angle_alpha 90.00
_cell_angle_beta 97.8870(10)
_cell_angle_gamma 90.00
_cell_formula_units_Z 4
_cell_length_a 3.8883(3)
_cell_length_b 21.6202(17)
_cell_length_c 15.3127(11)
_cell_measurement_reflns_used 12745
_cell_measurement_temperature 296(2)
_cell_measurement_theta_max 28.89
_cell_measurement_theta_min 1.64
_cell_volume 1275.10(17)
_computing_cell_refinement 'X-AREA (Stoe & Cie, 2002)'
_computing_data_collection 'X-AREA (Stoe & Cie, 2002)'
_computing_data_reduction 'X-RED32 (Stoe & Cie, 2002)'
_computing_molecular_graphics 'ORTEP-3 for Windows (Farrugia, 1997)'
_computing_publication_material 'WinGX (Farrugia, 1999)'
_computing_structure_refinement 'SHELXL97 (Sheldrick, 2008)'
_computing_structure_solution 'SHELXS97 (Sheldrick, 2008)'
_diffrn_ambient_temperature 296(2)
_diffrn_detector_area_resol_mean 6.67
_diffrn_measured_fraction_theta_full 0.998
_diffrn_measured_fraction_theta_max 0.998
_diffrn_measurement_device_type 'Stoe IPDS-II'
_diffrn_measurement_method 'rotation method'
_diffrn_radiation_monochromator 'plane graphite'
_diffrn_radiation_source 'fine-focus sealed tube'
_diffrn_radiation_type MoK\a
_diffrn_radiation_wavelength 0.71073
_diffrn_reflns_av_R_equivalents 0.0333
_diffrn_reflns_av_sigmaI/netI 0.0289
_diffrn_reflns_limit_h_max 4
_diffrn_reflns_limit_h_min -4
_diffrn_reflns_limit_k_max 22
_diffrn_reflns_limit_k_min -26
_diffrn_reflns_limit_l_max 18
_diffrn_reflns_limit_l_min -18
_diffrn_reflns_number 8242
_diffrn_reflns_theta_full 26.00
_diffrn_reflns_theta_max 26.00
_diffrn_reflns_theta_min 1.64
_diffrn_standards_decay_% 0
_diffrn_standards_interval_count 0
_diffrn_standards_number 0
_exptl_absorpt_coefficient_mu 0.106
_exptl_absorpt_correction_T_max 0.9818
_exptl_absorpt_correction_T_min 0.9445
_exptl_absorpt_correction_type integration
_exptl_absorpt_process_details '(X-RED; Stoe & Cie, 2002)'
_exptl_crystal_colour orange
_exptl_crystal_density_diffrn 1.418
_exptl_crystal_density_method 'not measured'
_exptl_crystal_description prism
_exptl_crystal_F_000 568
_exptl_crystal_size_max 0.800
_exptl_crystal_size_mid 0.220
_exptl_crystal_size_min 0.210
_refine_diff_density_max 0.088
_refine_diff_density_min -0.143
_refine_ls_extinction_method none
_refine_ls_goodness_of_fit_ref 1.018
_refine_ls_hydrogen_treatment mixed
_refine_ls_matrix_type full
_refine_ls_number_parameters 185
_refine_ls_number_reflns 2501
_refine_ls_number_restraints 0
_refine_ls_restrained_S_all 1.018
_refine_ls_R_factor_all 0.0658
_refine_ls_R_factor_gt 0.0382
_refine_ls_shift/su_max 0.001
_refine_ls_shift/su_mean 0.000
_refine_ls_structure_factor_coef Fsqd
_refine_ls_weighting_details 'calc w=1/[\s^2^(Fo^2^)+(0.0543P)^2^] where P=(Fo^2^+2Fc^2^)/3'
_refine_ls_weighting_scheme calc
_refine_ls_wR_factor_gt 0.0882
_refine_ls_wR_factor_ref 0.0976
_reflns_number_gt 1710
_reflns_number_total 2501
_reflns_threshold_expression I>2\s(I)
_cod_data_source_file bt2883.cif
_cod_data_source_block I
_cod_original_sg_symbol_H-M 'P 21/c'
_cod_database_code 2221287
_cod_database_fobs_code 2221287

loop_
_symmetry_equiv_pos_as_xyz
'x, y, z'
'-x, y+1/2, -z+1/2'
'-x, -y, -z'
'x, -y-1/2, z-1/2'

loop_
_atom_site_type_symbol
_atom_site_label
_atom_site_fract_x
_atom_site_fract_y
_atom_site_fract_z
_atom_site_U_iso_or_equiv
_atom_site_adp_type
_atom_site_calc_flag
_atom_site_refinement_flags
_atom_site_occupancy
_atom_site_disorder_assembly
_atom_site_disorder_group
H H1 0.080(7) 0.5420(15) 0.3247(17) 0.159(9) Uiso d . 1 . .
C C1 0.1593(4) 0.54973(7) 0.17787(9) 0.0525(4) Uani d . 1 . .
C C2 0.1968(4) 0.55582(7) 0.08919(9) 0.0551(4) Uani d . 1 . .
H H2 0.2959 0.5240 0.0603 0.066 Uiso calc R 1 . .
C C3 0.0878(4) 0.60869(7) 0.04447(9) 0.0537(4) Uani d . 1 . .
C C4 -0.0560(4) 0.65778(8) 0.08562(10) 0.0615(4) Uani d . 1 . .
H H4 -0.1280 0.6933 0.0541 0.074 Uiso calc R 1 . .
C C5 -0.0899(4) 0.65300(8) 0.17316(10) 0.0639(4) Uani d . 1 . .
H H5 -0.1815 0.6860 0.2014 0.077 Uiso calc R 1 . .
C C6 0.0109(4) 0.59926(7) 0.22101(9) 0.0566(4) Uani d U 1 . .
C C7 0.2677(4) 0.49350(7) 0.22438(9) 0.0569(4) Uani d . 1 . .
H H7 0.3680 0.4620 0.1951 0.068 Uiso calc R 1 . .
C C8 0.3240(4) 0.43228(7) 0.35558(9) 0.0532(4) Uani d . 1 . .
C C9 0.2812(4) 0.43386(7) 0.44334(9) 0.0591(4) Uani d . 1 . .
H H9 0.1954 0.4697 0.4661 0.071 Uiso calc R 1 . .
C C10 0.3611(4) 0.38411(8) 0.49849(9) 0.0594(4) Uani d . 1 . .
H H10 0.3300 0.3863 0.5576 0.071 Uiso calc R 1 . .
C C11 0.4880(4) 0.33088(7) 0.46477(9) 0.0554(4) Uani d . 1 . .
C C12 0.5339(4) 0.32849(8) 0.37667(10) 0.0654(4) Uani d . 1 . .
H H12 0.6206 0.2927 0.3541 0.078 Uiso calc R 1 . .
C C13 0.4526(4) 0.37842(8) 0.32228(9) 0.0627(4) Uani d . 1 . .
H H13 0.4836 0.3762 0.2632 0.075 Uiso calc R 1 . .
C C14 0.5188(5) 0.27857(8) 0.60288(10) 0.0719(5) Uani d . 1 . .
H H14A 0.5916 0.2397 0.6295 0.108 Uiso calc R 1 . .
H H14B 0.2760 0.2846 0.6059 0.108 Uiso calc R 1 . .
H H14C 0.6495 0.3114 0.6339 0.108 Uiso calc R 1 . .
N N1 0.2277(3) 0.48627(6) 0.30559(7) 0.0567(3) Uani d . 1 . .
N N2 0.1205(4) 0.61313(7) -0.04865(8) 0.0617(3) Uani d . 1 . .
O O1 -0.0338(3) 0.59470(6) 0.30459(7) 0.0713(3) Uani d U 1 . .
O O2 0.5770(3) 0.27862(5) 0.51285(7) 0.0696(3) Uani d . 1 . .
O O3 0.2895(3) 0.57320(6) -0.08103(7) 0.0806(4) Uani d . 1 . .
O O4 -0.0247(4) 0.65529(6) -0.09199(7) 0.0860(4) Uani d . 1 . .

loop_
_atom_site_aniso_label
_atom_site_aniso_U_11
_atom_site_aniso_U_22
_atom_site_aniso_U_33
_atom_site_aniso_U_12
_atom_site_aniso_U_13
_atom_site_aniso_U_23
C1 0.0452(8) 0.0534(9) 0.0586(8) -0.0031(7) 0.0055(6) -0.0084(6)
C2 0.0523(9) 0.0528(9) 0.0607(8) -0.0028(7) 0.0094(7) -0.0089(7)
C3 0.0515(9) 0.0527(9) 0.0560(8) -0.0061(7) 0.0040(6) -0.0060(6)
C4 0.0566(9) 0.0532(9) 0.0721(10) 0.0006(8) -0.0001(7) -0.0049(7)
C5 0.0640(10) 0.0580(10) 0.0692(9) 0.0066(8) 0.0079(7) -0.0129(7)
C6 0.0483(9) 0.0590(10) 0.0619(9) -0.0026(7) 0.0051(6) -0.0121(7)
C7 0.0521(9) 0.0580(10) 0.0610(9) -0.0009(7) 0.0090(6) -0.0106(7)
C8 0.0478(8) 0.0545(9) 0.0572(8) -0.0005(7) 0.0069(6) -0.0073(6)
C9 0.0586(9) 0.0595(10) 0.0604(9) 0.0067(8) 0.0127(7) -0.0117(7)
C10 0.0589(9) 0.0651(10) 0.0553(8) 0.0024(8) 0.0114(7) -0.0094(7)
C11 0.0476(8) 0.0576(10) 0.0605(8) -0.0018(7) 0.0055(6) -0.0051(7)
C12 0.0732(11) 0.0570(10) 0.0671(9) 0.0064(8) 0.0132(7) -0.0126(7)
C13 0.0708(11) 0.0648(10) 0.0538(8) 0.0036(8) 0.0129(7) -0.0099(7)
C14 0.0777(12) 0.0709(11) 0.0676(10) 0.0007(10) 0.0113(8) 0.0033(8)
N1 0.0550(8) 0.0589(8) 0.0562(7) -0.0001(6) 0.0078(5) -0.0069(5)
N2 0.0646(8) 0.0566(8) 0.0632(8) -0.0096(7) 0.0058(6) -0.0036(6)
O1 0.0835(9) 0.0729(8) 0.0594(6) 0.0080(6) 0.0166(5) -0.0120(5)
O2 0.0800(8) 0.0604(7) 0.0687(7) 0.0070(6) 0.0115(5) -0.0007(5)
O3 0.0992(10) 0.0787(9) 0.0677(7) 0.0089(7) 0.0251(6) -0.0054(6)
O4 0.1139(11) 0.0697(8) 0.0719(7) 0.0082(8) 0.0038(6) 0.0113(6)

loop_
_atom_type_symbol
_atom_type_description
_atom_type_scat_dispersion_real
_atom_type_scat_dispersion_imag
_atom_type_scat_source
C C 0.0033 0.0016 'International Tables Vol C Tables 4.2.6.8 and 6.1.1.4'
H H 0.0000 0.0000 'International Tables Vol C Tables 4.2.6.8 and 6.1.1.4'
N N 0.0061 0.0033 'International Tables Vol C Tables 4.2.6.8 and 6.1.1.4'
O O 0.0106 0.0060 'International Tables Vol C Tables 4.2.6.8 and 6.1.1.4'

loop_
_geom_angle_atom_site_label_1
_geom_angle_atom_site_label_2
_geom_angle_atom_site_label_3
_geom_angle_site_symmetry_1
_geom_angle_site_symmetry_3
_geom_angle
_geom_angle_publ_flag
C2 C1 C6 . . 119.07(14) ?
C2 C1 C7 . . 119.93(13) ?
C6 C1 C7 . . 121.01(13) ?
C3 C2 C1 . . 120.01(14) ?
C3 C2 H2 . . 120.0 ?
C1 C2 H2 . . 120.0 ?
C2 C3 C4 . . 121.78(14) ?
C2 C3 N2 . . 118.91(13) ?
C4 C3 N2 . . 119.31(14) ?
C5 C4 C3 . . 119.01(15) ?
C5 C4 H4 . . 120.5 ?
C3 C4 H4 . . 120.5 ?
C4 C5 C6 . . 121.16(15) ?
C4 C5 H5 . . 119.4 ?
C6 C5 H5 . . 119.4 ?
O1 C6 C5 . . 120.34(14) ?
O1 C6 C1 . . 120.71(14) ?
C5 C6 C1 . . 118.95(13) ?
N1 C7 C1 . . 121.00(14) ?
N1 C7 H7 . . 119.5 ?
C1 C7 H7 . . 119.5 ?
C9 C8 C13 . . 118.42(15) ?
C9 C8 N1 . . 116.64(13) ?
C13 C8 N1 . . 124.94(13) ?
C10 C9 C8 . . 122.15(15) ?
C10 C9 H9 . . 118.9 ?
C8 C9 H9 . . 118.9 ?
C9 C10 C11 . . 118.97(14) ?
C9 C10 H10 . . 120.5 ?
C11 C10 H10 . . 120.5 ?
O2 C11 C10 . . 124.40(13) ?
O2 C11 C12 . . 115.88(14) ?
C10 C11 C12 . . 119.71(15) ?
C13 C12 C11 . . 120.75(15) ?
C13 C12 H12 . . 119.6 ?
C11 C12 H12 . . 119.6 ?
C12 C13 C8 . . 119.99(14) ?
C12 C13 H13 . . 120.0 ?
C8 C13 H13 . . 120.0 ?
O2 C14 H14A . . 109.5 ?
O2 C14 H14B . . 109.5 ?
H14A C14 H14B . . 109.5 ?
O2 C14 H14C . . 109.5 ?
H14A C14 H14C . . 109.5 ?
H14B C14 H14C . . 109.5 ?
C7 N1 C8 . . 124.42(13) ?
C7 N1 H1 . . 102.0(11) ?
C8 N1 H1 . . 133.6(11) ?
O4 N2 O3 . . 122.58(14) ?
O4 N2 C3 . . 119.16(14) ?
O3 N2 C3 . . 118.24(14) ?
C6 O1 H1 . . 102.6(12) ?
C11 O2 C14 . . 117.30(13) ?

loop_
_geom_bond_atom_site_label_1
_geom_bond_atom_site_label_2
_geom_bond_site_symmetry_2
_geom_bond_distance
_geom_bond_publ_flag
C1 C2 . 1.3917(19) ?
C1 C6 . 1.421(2) ?
C1 C7 . 1.442(2) ?
C2 C3 . 1.370(2) ?
C2 H2 . 0.9300 ?
C3 C4 . 1.390(2) ?
C3 N2 . 1.4521(18) ?
C4 C5 . 1.369(2) ?
C4 H4 . 0.9300 ?
C5 C6 . 1.401(2) ?
C5 H5 . 0.9300 ?
C6 O1 . 1.3186(16) ?
C7 N1 . 1.2837(17) ?
C7 H7 . 0.9300 ?
C8 C9 . 1.3770(19) ?
C8 C13 . 1.391(2) ?
C8 N1 . 1.4177(19) ?
C9 C10 . 1.376(2) ?
C9 H9 . 0.9300 ?
C10 C11 . 1.380(2) ?
C10 H10 . 0.9300 ?
C11 O2 . 1.3669(18) ?
C11 C12 . 1.386(2) ?
C12 C13 . 1.374(2) ?
C12 H12 . 0.9300 ?
C13 H13 . 0.9300 ?
C14 O2 . 1.4275(17) ?
C14 H14A . 0.9600 ?
C14 H14B . 0.9600 ?
C14 H14C . 0.9600 ?
N1 H1 . 1.38(3) ?
N2 O4 . 1.2196(17) ?
N2 O3 . 1.2297(16) ?
O1 H1 . 1.25(3) ?

loop_
_geom_hbond_atom_site_label_D
_geom_hbond_atom_site_label_H
_geom_hbond_atom_site_label_A
_geom_hbond_site_symmetry_A
_geom_hbond_distance_DH
_geom_hbond_distance_HA
_geom_hbond_distance_DA
_geom_hbond_angle_DHA
O1 H1 N1 . 1.25(3) 1.38(3) 2.5547(18) 153(2)
C7 H7 O3 3_665 0.93 2.46 3.3014(19) 151
C10 H10 O1 3_566 0.93 2.57 3.4605(18) 160

loop_
_geom_torsion_atom_site_label_1
_geom_torsion_atom_site_label_2
_geom_torsion_atom_site_label_3
_geom_torsion_atom_site_label_4
_geom_torsion_site_symmetry_1
_geom_torsion_site_symmetry_2
_geom_torsion_site_symmetry_3
_geom_torsion_site_symmetry_4
_geom_torsion
_geom_torsion_publ_flag
C6 C1 C2 C3 . . . . -0.7(2) ?
C7 C1 C2 C3 . . . . 178.72(14) ?
C1 C2 C3 C4 . . . . 1.2(2) ?
C1 C2 C3 N2 . . . . -178.21(12) ?
C2 C3 C4 C5 . . . . -0.1(2) ?
N2 C3 C4 C5 . . . . 179.23(13) ?
C3 C4 C5 C6 . . . . -1.3(2) ?
C4 C5 C6 O1 . . . . -177.85(14) ?
C4 C5 C6 C1 . . . . 1.7(2) ?
C2 C1 C6 O1 . . . . 178.89(13) ?
C7 C1 C6 O1 . . . . -0.6(2) ?
C2 C1 C6 C5 . . . . -0.7(2) ?
C7 C1 C6 C5 . . . . 179.89(14) ?
C2 C1 C7 N1 . . . . -178.28(13) ?
C6 C1 C7 N1 . . . . 1.2(2) ?
C13 C8 C9 C10 . . . . 0.0(2) ?
N1 C8 C9 C10 . . . . 179.19(14) ?
C8 C9 C10 C11 . . . . -0.1(2) ?
C9 C10 C11 O2 . . . . 179.88(14) ?
C9 C10 C11 C12 . . . . 0.3(2) ?
O2 C11 C12 C13 . . . . 179.99(15) ?
C10 C11 C12 C13 . . . . -0.4(2) ?
C11 C12 C13 C8 . . . . 0.3(2) ?
C9 C8 C13 C12 . . . . -0.1(2) ?
N1 C8 C13 C12 . . . . -179.22(15) ?
C1 C7 N1 C8 . . . . 179.33(13) ?
C9 C8 N1 C7 . . . . 176.31(14) ?
C13 C8 N1 C7 . . . . -4.5(2) ?
C2 C3 N2 O4 . . . . 168.40(14) ?
C4 C3 N2 O4 . . . . -11.0(2) ?
C2 C3 N2 O3 . . . . -10.2(2) ?
C4 C3 N2 O3 . . . . 170.37(14) ?
C10 C11 O2 C14 . . . . 3.0(2) ?
C12 C11 O2 C14 . . . . -177.33(14) ?

loop_
_cod_related_entry_id
_cod_related_entry_database
_cod_related_entry_code
1 ChemSpider 12624739
